data_4335460
loop_
_publ_author_name
'Holger Braunschweig'
'Alexander Damme'
'Thomas Kupfer'

_publ_section_title
;
 Diboran(4)yl Platinum(II) Complexes
;
_journal_name_full 'Inorganic Chemistry'
_journal_page_first 7822
_journal_page_last 7824
_journal_paper_doi 10.1021/ic400641a
_journal_volume 52
_journal_year 2013
_chemical_formula_moiety 'C20 H26 B2 Cl2'
_chemical_formula_sum 'C20 H26 B2 Cl2'
_chemical_formula_weight 358.93
_chemical_name_common
;
?
;
_chemical_name_systematic
; 
?
;
_space_group_IT_number 14
_symmetry_cell_setting monoclinic
_symmetry_space_group_name_Hall '-P 2ybc'
_symmetry_space_group_name_H-M 'P 1 21/c 1'
_atom_sites_solution_hydrogens geom
_atom_sites_solution_primary direct
_atom_sites_solution_secondary difmap
_audit_creation_method SHELXL-97
_cell_angle_alpha 90.00
_cell_angle_beta 105.077(3)
_cell_angle_gamma 90.00
_cell_formula_units_Z 4
_cell_length_a 9.1831(7)
_cell_length_b 15.2072(12)
_cell_length_c 14.8233(12)
_cell_measurement_reflns_used 3140
_cell_measurement_temperature 100(2)
_cell_measurement_theta_max 25.81
_cell_measurement_theta_min 2.37
_cell_volume 1998.8(3)
_computing_cell_refinement 'Saint+ ver. 7.68A (Bruker AXS)'
_computing_data_collection 'APEX2 ver. 2010.3 (Bruker AXS)'
_computing_data_reduction 'Saint+ ver. 7.68A (Bruker AXS)'
_computing_molecular_graphics 'XP ver. 5.1 (Bruker AXS, 1998)'
_computing_publication_material 'SHELXL-97 (Sheldrick, 2008)'
_computing_structure_refinement 'SHELXL-97 (Sheldrick, 1997)'
_computing_structure_solution 'SHELXS-97 (Sheldrick, 1990)'
_diffrn_ambient_temperature 100(2)
_diffrn_detector_area_resol_mean 8.333
_diffrn_measured_fraction_theta_full 0.999
_diffrn_measured_fraction_theta_max 0.993
_diffrn_measurement_device_type 'Bruker X8-APEX II'
_diffrn_measurement_method '\f and \w scans'
_diffrn_radiation_monochromator 'multi-layer mirror'
_diffrn_radiation_source 'rotating anode'
_diffrn_radiation_type MoK\a
_diffrn_radiation_wavelength 0.71073
_diffrn_reflns_av_R_equivalents 0.0000
_diffrn_reflns_av_sigmaI/netI 0.0518
_diffrn_reflns_limit_h_max 10
_diffrn_reflns_limit_h_min -11
_diffrn_reflns_limit_k_max 18
_diffrn_reflns_limit_k_min 0
_diffrn_reflns_limit_l_max 18
_diffrn_reflns_limit_l_min 0
_diffrn_reflns_number 3955
_diffrn_reflns_theta_full 26.00
_diffrn_reflns_theta_max 26.11
_diffrn_reflns_theta_min 1.95
_exptl_absorpt_coefficient_mu 0.323
_exptl_absorpt_correction_T_max 0.745318
_exptl_absorpt_correction_T_min 0.400285
_exptl_absorpt_correction_type multi-scan
_exptl_absorpt_process_details 'TwinAbs 2008/3 (Bruker 2008)'
_exptl_crystal_colour colourless
_exptl_crystal_density_diffrn 1.193
_exptl_crystal_description block
_exptl_crystal_F_000 760
_exptl_crystal_size_max 0.48
_exptl_crystal_size_mid 0.45
_exptl_crystal_size_min 0.30
_refine_diff_density_max 0.641
_refine_diff_density_min -0.551
_refine_diff_density_rms 0.063
_refine_ls_extinction_method none
_refine_ls_goodness_of_fit_ref 1.081
_refine_ls_hydrogen_treatment constr
_refine_ls_matrix_type full
_refine_ls_number_parameters 226
_refine_ls_number_reflns 4015
_refine_ls_number_restraints 0
_refine_ls_restrained_S_all 1.081
_refine_ls_R_factor_all 0.0602
_refine_ls_R_factor_gt 0.0502
_refine_ls_shift/su_max 0.000
_refine_ls_shift/su_mean 0.000
_refine_ls_structure_factor_coef Fsqd
_refine_ls_weighting_details 'calc w=1/[\s^2^(Fo^2^)+(0.0793P)^2^+0.7259P] where P=(Fo^2^+2Fc^2^)/3'
_refine_ls_weighting_scheme calc
_refine_ls_wR_factor_gt 0.1368
_refine_ls_wR_factor_ref 0.1419
_reflns_number_gt 3402
_reflns_number_total 4015
_reflns_threshold_expression >2sigma(I)
_cod_data_source_file ic400641a_si_002_4.cif
_cod_data_source_block CCDC-928691
_cod_database_code 4335460

loop_
_symmetry_equiv_pos_as_xyz
'x, y, z'
'-x, y+1/2, -z+1/2'
'-x, -y, -z'
'x, -y-1/2, z-1/2'

loop_
_atom_site_label
_atom_site_type_symbol
_atom_site_fract_x
_atom_site_fract_y
_atom_site_fract_z
_atom_site_U_iso_or_equiv
_atom_site_adp_type
_atom_site_occupancy
_atom_site_symmetry_multiplicity
_atom_site_calc_flag
_atom_site_refinement_flags
B1 B 0.4041(3) 0.72371(19) 0.06694(18) 0.0228(6) Uani 1 1 d .
Cl2 Cl 0.46733(7) 0.64308(4) 0.15525(4) 0.03000(19) Uani 1 1 d .
B3 B 0.3306(3) 0.68187(18) -0.04094(19) 0.0231(6) Uani 1 1 d .
Cl4 Cl 0.45088(8) 0.68007(6) -0.11606(5) 0.0491(3) Uani 1 1 d .
C5 C 0.4166(3) 0.82259(16) 0.09613(15) 0.0218(5) Uani 1 1 d .
C6 C 0.2974(3) 0.86134(16) 0.12444(15) 0.0242(5) Uani 1 1 d .
C7 C 0.3056(3) 0.95043(17) 0.14984(17) 0.0306(6) Uani 1 1 d .
C8 C 0.4333(4) 0.99738(18) 0.14555(17) 0.0344(7) Uani 1 1 d .
H8 H 0.4386 1.0579 0.1618 0.041 Uiso 1 1 calc R
C9 C 0.5526(3) 0.96045(18) 0.11882(16) 0.0328(6) Uani 1 1 d .
C10 C 0.5452(3) 0.87151(17) 0.09279(17) 0.0291(6) Uani 1 1 d .
C11 C 0.1630(3) 0.80765(17) 0.13057(18) 0.0278(6) Uani 1 1 d .
H11A H 0.1649 0.7510 0.0993 0.042 Uiso 1 1 calc R
H11B H 0.0704 0.8393 0.1001 0.042 Uiso 1 1 calc R
H11C H 0.1662 0.7975 0.1963 0.042 Uiso 1 1 calc R
C12 C 0.1796(4) 0.9944(2) 0.1799(2) 0.0438(8) Uani 1 1 d .
H12A H 0.2084 1.0551 0.1988 0.066 Uiso 1 1 calc R
H12B H 0.1598 0.9623 0.2328 0.066 Uiso 1 1 calc R
H12C H 0.0885 0.9947 0.1278 0.066 Uiso 1 1 calc R
C13 C 0.6881(4) 1.0161(2) 0.1165(2) 0.0469(9) Uani 1 1 d .
H13A H 0.6966 1.0204 0.0521 0.070 Uiso 1 1 calc R
H13B H 0.7795 0.9890 0.1557 0.070 Uiso 1 1 calc R
H13C H 0.6759 1.0751 0.1401 0.070 Uiso 1 1 calc R
C14 C 0.6734(3) 0.8299(2) 0.0630(2) 0.0383(7) Uani 1 1 d .
H14A H 0.6495 0.7681 0.0469 0.057 Uiso 1 1 calc R
H14B H 0.7654 0.8333 0.1142 0.057 Uiso 1 1 calc R
H14C H 0.6888 0.8610 0.0083 0.057 Uiso 1 1 calc R
C15 C 0.1675(3) 0.64491(16) -0.08017(15) 0.0203(5) Uani 1 1 d .
C16 C 0.1432(3) 0.55313(16) -0.08247(15) 0.0215(5) Uani 1 1 d .
C17 C -0.0020(3) 0.52063(16) -0.12104(16) 0.0231(5) Uani 1 1 d .
C18 C -0.1188(3) 0.57979(17) -0.15499(16) 0.0250(5) Uani 1 1 d .
H18 H -0.2175 0.5574 -0.1804 0.030 Uiso 1 1 calc R
C19 C -0.0974(3) 0.67010(16) -0.15341(16) 0.0222(5) Uani 1 1 d .
C20 C 0.0483(3) 0.70292(16) -0.11514(15) 0.0208(5) Uani 1 1 d .
C21 C 0.2717(3) 0.49040(17) -0.04489(18) 0.0300(6) Uani 1 1 d .
H21A H 0.2940 0.4578 -0.0968 0.045 Uiso 1 1 calc R
H21B H 0.2435 0.4490 -0.0016 0.045 Uiso 1 1 calc R
H21C H 0.3612 0.5236 -0.0118 0.045 Uiso 1 1 calc R
C22 C -0.0313(3) 0.42300(17) -0.12737(18) 0.0324(6) Uani 1 1 d .
H22A H -0.1381 0.4123 -0.1577 0.049 Uiso 1 1 calc R
H22B H -0.0059 0.3977 -0.0644 0.049 Uiso 1 1 calc R
H22C H 0.0310 0.3956 -0.1641 0.049 Uiso 1 1 calc R
C23 C -0.2264(3) 0.73112(18) -0.19221(18) 0.0301(6) Uani 1 1 d .
H23A H -0.3170 0.6968 -0.2206 0.045 Uiso 1 1 calc R
H23B H -0.2018 0.7690 -0.2397 0.045 Uiso 1 1 calc R
H23C H -0.2448 0.7675 -0.1418 0.045 Uiso 1 1 calc R
C24 C 0.0761(3) 0.80048(16) -0.11411(17) 0.0284(6) Uani 1 1 d .
H24A H 0.1792 0.8130 -0.0773 0.043 Uiso 1 1 calc R
H24B H 0.0042 0.8306 -0.0861 0.043 Uiso 1 1 calc R
H24C H 0.0631 0.8214 -0.1782 0.043 Uiso 1 1 calc R

loop_
_atom_site_aniso_label
_atom_site_aniso_U_11
_atom_site_aniso_U_22
_atom_site_aniso_U_33
_atom_site_aniso_U_23
_atom_site_aniso_U_13
_atom_site_aniso_U_12
B1 0.0130(11) 0.0298(15) 0.0253(13) 0.0036(11) 0.0043(10) -0.0021(10)
Cl2 0.0339(3) 0.0255(3) 0.0264(3) 0.0041(2) 0.0002(3) 0.0039(3)
B3 0.0224(13) 0.0231(14) 0.0241(13) 0.0041(11) 0.0065(10) 0.0003(11)
Cl4 0.0301(4) 0.0871(6) 0.0340(4) -0.0142(4) 0.0154(3) -0.0216(4)
C5 0.0231(11) 0.0230(13) 0.0154(11) 0.0027(9) -0.0020(9) -0.0050(10)
C6 0.0317(12) 0.0230(13) 0.0156(11) 0.0032(10) 0.0019(9) -0.0020(10)
C7 0.0484(16) 0.0259(14) 0.0157(11) -0.0003(10) 0.0052(11) -0.0019(12)
C8 0.0609(18) 0.0202(14) 0.0174(12) -0.0010(10) 0.0015(12) -0.0113(12)
C9 0.0438(15) 0.0326(15) 0.0159(12) 0.0046(10) -0.0034(11) -0.0211(13)
C10 0.0299(13) 0.0336(15) 0.0195(12) 0.0049(11) -0.0013(10) -0.0098(11)
C11 0.0274(12) 0.0309(15) 0.0267(13) 0.0022(10) 0.0096(10) -0.0002(11)
C12 0.073(2) 0.0305(16) 0.0302(15) -0.0024(12) 0.0167(15) 0.0088(15)
C13 0.061(2) 0.0453(19) 0.0288(14) 0.0056(13) 0.0016(14) -0.0340(16)
C14 0.0268(13) 0.0549(19) 0.0312(15) 0.0061(13) 0.0043(11) -0.0140(13)
C15 0.0220(11) 0.0247(13) 0.0147(10) -0.0029(9) 0.0060(8) -0.0042(9)
C16 0.0250(11) 0.0243(13) 0.0169(11) -0.0026(9) 0.0085(9) -0.0001(10)
C17 0.0310(12) 0.0240(13) 0.0161(11) -0.0044(9) 0.0091(9) -0.0075(10)
C18 0.0212(11) 0.0361(15) 0.0178(11) -0.0053(10) 0.0052(9) -0.0100(10)
C19 0.0206(11) 0.0306(14) 0.0155(11) -0.0013(10) 0.0050(9) -0.0031(10)
C20 0.0214(11) 0.0262(13) 0.0145(10) 0.0007(9) 0.0043(9) -0.0037(9)
C21 0.0333(14) 0.0262(14) 0.0307(13) -0.0005(11) 0.0086(11) 0.0030(11)
C22 0.0443(15) 0.0259(14) 0.0286(13) -0.0063(11) 0.0123(11) -0.0126(12)
C23 0.0223(12) 0.0382(15) 0.0277(13) -0.0016(11) 0.0028(10) 0.0003(11)
C24 0.0313(13) 0.0262(14) 0.0236(12) 0.0032(10) -0.0002(10) -0.0031(10)

loop_
_atom_type_symbol
_atom_type_description
_atom_type_scat_dispersion_real
_atom_type_scat_dispersion_imag
_atom_type_scat_source
C C 0.0033 0.0016 'International Tables Vol C Tables 4.2.6.8 and 6.1.1.4'
H H 0.0000 0.0000 'International Tables Vol C Tables 4.2.6.8 and 6.1.1.4'
B B 0.0013 0.0007 'International Tables Vol C Tables 4.2.6.8 and 6.1.1.4'
Cl Cl 0.1484 0.1585 'International Tables Vol C Tables 4.2.6.8 and 6.1.1.4'

loop_
_geom_angle_atom_site_label_1
_geom_angle_atom_site_label_2
_geom_angle_atom_site_label_3
_geom_angle
C5 B1 B3 127.4(2)
C5 B1 Cl2 118.30(18)
B3 B1 Cl2 114.25(19)
C15 B3 B1 126.5(2)
C15 B3 Cl4 117.19(18)
B1 B3 Cl4 116.29(18)
C6 C5 C10 121.1(2)
C6 C5 B1 118.8(2)
C10 C5 B1 120.1(2)
C5 C6 C7 119.7(2)
C5 C6 C11 120.5(2)
C7 C6 C11 119.8(2)
C8 C7 C6 118.1(3)
C8 C7 C12 120.6(2)
C6 C7 C12 121.2(3)
C9 C8 C7 123.2(2)
C9 C8 H8 118.4
C7 C8 H8 118.4
C8 C9 C10 119.1(2)
C8 C9 C13 119.9(3)
C10 C9 C13 120.9(3)
C9 C10 C5 118.7(3)
C9 C10 C14 120.2(2)
C5 C10 C14 121.1(2)
C6 C11 H11A 109.5
C6 C11 H11B 109.5
H11A C11 H11B 109.5
C6 C11 H11C 109.5
H11A C11 H11C 109.5
H11B C11 H11C 109.5
C7 C12 H12A 109.5
C7 C12 H12B 109.5
H12A C12 H12B 109.5
C7 C12 H12C 109.5
H12A C12 H12C 109.5
H12B C12 H12C 109.5
C9 C13 H13A 109.5
C9 C13 H13B 109.5
H13A C13 H13B 109.5
C9 C13 H13C 109.5
H13A C13 H13C 109.5
H13B C13 H13C 109.5
C10 C14 H14A 109.5
C10 C14 H14B 109.5
H14A C14 H14B 109.5
C10 C14 H14C 109.5
H14A C14 H14C 109.5
H14B C14 H14C 109.5
C20 C15 C16 120.8(2)
C20 C15 B3 119.6(2)
C16 C15 B3 119.6(2)
C17 C16 C15 119.2(2)
C17 C16 C21 120.0(2)
C15 C16 C21 120.9(2)
C18 C17 C16 118.9(2)
C18 C17 C22 120.4(2)
C16 C17 C22 120.7(2)
C19 C18 C17 122.9(2)
C19 C18 H18 118.6
C17 C18 H18 118.6
C18 C19 C20 118.4(2)
C18 C19 C23 120.9(2)
C20 C19 C23 120.7(2)
C15 C20 C19 119.9(2)
C15 C20 C24 120.3(2)
C19 C20 C24 119.8(2)
C16 C21 H21A 109.5
C16 C21 H21B 109.5
H21A C21 H21B 109.5
C16 C21 H21C 109.5
H21A C21 H21C 109.5
H21B C21 H21C 109.5
C17 C22 H22A 109.5
C17 C22 H22B 109.5
H22A C22 H22B 109.5
C17 C22 H22C 109.5
H22A C22 H22C 109.5
H22B C22 H22C 109.5
C19 C23 H23A 109.5
C19 C23 H23B 109.5
H23A C23 H23B 109.5
C19 C23 H23C 109.5
H23A C23 H23C 109.5
H23B C23 H23C 109.5
C20 C24 H24A 109.5
C20 C24 H24B 109.5
H24A C24 H24B 109.5
C20 C24 H24C 109.5
H24A C24 H24C 109.5
H24B C24 H24C 109.5

loop_
_geom_bond_atom_site_label_1
_geom_bond_atom_site_label_2
_geom_bond_distance
B1 C5 1.561(4)
B1 B3 1.690(4)
B1 Cl2 1.777(3)
B3 C15 1.564(3)
B3 Cl4 1.761(3)
C5 C6 1.400(3)
C5 C10 1.408(3)
C6 C7 1.403(4)
C6 C11 1.502(3)
C7 C8 1.388(4)
C7 C12 1.501(4)
C8 C9 1.378(4)
C8 H8 0.9500
C9 C10 1.403(4)
C9 C13 1.513(4)
C10 C14 1.501(4)
C11 H11A 0.9800
C11 H11B 0.9800
C11 H11C 0.9800
C12 H12A 0.9800
C12 H12B 0.9800
C12 H12C 0.9800
C13 H13A 0.9800
C13 H13B 0.9800
C13 H13C 0.9800
C14 H14A 0.9800
C14 H14B 0.9800
C14 H14C 0.9800
C15 C20 1.397(3)
C15 C16 1.412(3)
C16 C17 1.397(3)
C16 C21 1.507(3)
C17 C18 1.390(4)
C17 C22 1.507(3)
C18 C19 1.387(4)
C18 H18 0.9500
C19 C20 1.402(3)
C19 C23 1.497(3)
C20 C24 1.505(3)
C21 H21A 0.9800
C21 H21B 0.9800
C21 H21C 0.9800
C22 H22A 0.9800
C22 H22B 0.9800
C22 H22C 0.9800
C23 H23A 0.9800
C23 H23B 0.9800
C23 H23C 0.9800
C24 H24A 0.9800
C24 H24B 0.9800
C24 H24C 0.9800

loop_
_geom_torsion_atom_site_label_1
_geom_torsion_atom_site_label_2
_geom_torsion_atom_site_label_3
_geom_torsion_atom_site_label_4
_geom_torsion
C5 B1 B3 C15 -97.4(3)
Cl2 B1 B3 C15 80.5(3)
C5 B1 B3 Cl4 82.6(3)
Cl2 B1 B3 Cl4 -99.48(19)
B3 B1 C5 C6 89.9(3)
Cl2 B1 C5 C6 -88.0(2)
B3 B1 C5 C10 -89.4(3)
Cl2 B1 C5 C10 92.7(2)
C10 C5 C6 C7 0.1(3)
B1 C5 C6 C7 -179.2(2)
C10 C5 C6 C11 -178.0(2)
B1 C5 C6 C11 2.6(3)
C5 C6 C7 C8 0.2(3)
C11 C6 C7 C8 178.4(2)
C5 C6 C7 C12 179.6(2)
C11 C6 C7 C12 -2.2(4)
C6 C7 C8 C9 -0.9(4)
C12 C7 C8 C9 179.7(2)
C7 C8 C9 C10 1.2(4)
C7 C8 C9 C13 -179.7(2)
C8 C9 C10 C5 -0.9(4)
C13 C9 C10 C5 -180.0(2)
C8 C9 C10 C14 179.7(2)
C13 C9 C10 C14 0.6(4)
C6 C5 C10 C9 0.2(4)
B1 C5 C10 C9 179.5(2)
C6 C5 C10 C14 179.7(2)
B1 C5 C10 C14 -1.0(4)
B1 B3 C15 C20 81.8(3)
Cl4 B3 C15 C20 -98.1(2)
B1 B3 C15 C16 -100.1(3)
Cl4 B3 C15 C16 79.9(3)
C20 C15 C16 C17 0.5(3)
B3 C15 C16 C17 -177.5(2)
C20 C15 C16 C21 179.9(2)
B3 C15 C16 C21 1.9(3)
C15 C16 C17 C18 -0.8(3)
C21 C16 C17 C18 179.8(2)
C15 C16 C17 C22 178.1(2)
C21 C16 C17 C22 -1.3(3)
C16 C17 C18 C19 0.8(3)
C22 C17 C18 C19 -178.1(2)
C17 C18 C19 C20 -0.5(3)
C17 C18 C19 C23 179.0(2)
C16 C15 C20 C19 -0.3(3)
B3 C15 C20 C19 177.8(2)
C16 C15 C20 C24 -178.7(2)
B3 C15 C20 C24 -0.7(3)
C18 C19 C20 C15 0.3(3)
C23 C19 C20 C15 -179.3(2)
C18 C19 C20 C24 178.7(2)
C23 C19 C20 C24 -0.8(3)
